data_4345891
loop_
_publ_author_name
'Wang, Yazhen'
'Yu, Feihu'
'Han, Xiao'
'Li, Ming'
'Tong, Yue'
'Ding, Jie'
'Hou, Hongwei'

_publ_section_title
;
 From Surprising Solvothermal Reaction to Uncommon Zinc(II)-Catalyzed
 Aromatic C-H Activation Reaction for Direct Nitroquinoline Synthesis.
;
_journal_issue 10
_journal_name_full 'Inorganic chemistry'
_journal_page_first 5953
_journal_page_last 5958
_journal_paper_doi 10.1021/acs.inorgchem.7b00653
_journal_volume 56
_journal_year 2017
_chemical_formula_sum 'C26 H18 N4 O2'
_chemical_formula_weight 418.44
_chemical_name_systematic
; 
 ? 
;
_space_group_IT_number 14
_symmetry_space_group_name_Hall '-P 2ybc'
_symmetry_space_group_name_H-M 'P 1 21/c 1'
_atom_sites_solution_hydrogens geom
_atom_sites_solution_primary direct
_atom_sites_solution_secondary difmap
_audit_creation_method SHELXL-97
_cell_angle_alpha 90.00
_cell_angle_beta 105.55(3)
_cell_angle_gamma 90.00
_cell_formula_units_Z 2
_cell_length_a 9.1433(18)
_cell_length_b 6.2477(12)
_cell_length_c 18.463(6)
_cell_measurement_temperature 293(2)
_cell_volume 1016.1(5)
_computing_structure_refinement 'SHELXL-97 (Sheldrick, 1997)'
_computing_structure_solution 'SHELXS-97 (Sheldrick, 1990)'
_diffrn_ambient_temperature 293(2)
_diffrn_measured_fraction_theta_full 0.946
_diffrn_measured_fraction_theta_max 0.946
_diffrn_radiation_monochromator graphite
_diffrn_radiation_source 'fine-focus sealed tube'
_diffrn_radiation_type MoK\a
_diffrn_radiation_wavelength 0.71073
_diffrn_reflns_av_R_equivalents 0.0611
_diffrn_reflns_av_sigmaI/netI 0.0528
_diffrn_reflns_limit_h_max 11
_diffrn_reflns_limit_h_min -9
_diffrn_reflns_limit_k_max 7
_diffrn_reflns_limit_k_min -7
_diffrn_reflns_limit_l_max 21
_diffrn_reflns_limit_l_min -22
_diffrn_reflns_number 6904
_diffrn_reflns_theta_full 25.50
_diffrn_reflns_theta_max 25.50
_diffrn_reflns_theta_min 2.29
_exptl_absorpt_coefficient_mu 0.089
_exptl_absorpt_correction_T_max 0.9806
_exptl_absorpt_correction_T_min 0.9703
_exptl_crystal_density_diffrn 1.368
_exptl_crystal_density_method 'not measured'
_exptl_crystal_F_000 436
_exptl_crystal_size_max 0.34
_exptl_crystal_size_mid 0.24
_exptl_crystal_size_min 0.22
_refine_diff_density_max 0.186
_refine_diff_density_min -0.318
_refine_diff_density_rms 0.061
_refine_ls_extinction_method none
_refine_ls_goodness_of_fit_ref 1.010
_refine_ls_hydrogen_treatment mixed
_refine_ls_matrix_type full
_refine_ls_number_parameters 145
_refine_ls_number_reflns 1799
_refine_ls_number_restraints 0
_refine_ls_restrained_S_all 1.010
_refine_ls_R_factor_all 0.1233
_refine_ls_R_factor_gt 0.0989
_refine_ls_shift/su_max 0.000
_refine_ls_shift/su_mean 0.000
_refine_ls_structure_factor_coef Fsqd
_refine_ls_weighting_details 'calc w=1/[\s^2^(Fo^2^)+(0.2800P)^2^+0.0000P] where P=(Fo^2^+2Fc^2^)/3'
_refine_ls_weighting_scheme calc
_refine_ls_wR_factor_gt 0.3248
_refine_ls_wR_factor_ref 0.3554
_reflns_number_gt 1447
_reflns_number_total 1799
_reflns_threshold_expression >2sigma(I)
_cod_data_source_file ic7b00653_si_002.cif
_cod_data_source_block a
_cod_original_cell_volume 1016.1(4)
_cod_database_code 4345891

loop_
_symmetry_equiv_pos_as_xyz
'x, y, z'
'-x, y+1/2, -z+1/2'
'-x, -y, -z'
'x, -y-1/2, z-1/2'

loop_
_atom_site_label
_atom_site_type_symbol
_atom_site_fract_x
_atom_site_fract_y
_atom_site_fract_z
_atom_site_U_iso_or_equiv
_atom_site_adp_type
_atom_site_occupancy
_atom_site_symmetry_multiplicity
_atom_site_calc_flag
_atom_site_refinement_flags
O1 O 0.2677(4) 0.4052(5) 0.47229(18) 0.0670(12) Uani 1 1 d .
N1 N 0.2175(4) 0.4854(5) 0.58241(18) 0.0419(10) Uani 1 1 d .
H14 H 0.1702 0.4389 0.6137 0.050 Uiso 1 1 calc R
N2 N 0.1727(4) 0.6862(6) 0.7000(2) 0.0537(11) Uani 1 1 d .
C1 C 0.1473(6) 0.7865(10) 0.7577(3) 0.0707(16) Uani 1 1 d .
H1 H 0.0792 0.7241 0.7809 0.085 Uiso 1 1 calc R
C2 C 0.2138(6) 0.9784(9) 0.7869(3) 0.0734(17) Uani 1 1 d .
H2 H 0.1908 1.0413 0.8282 0.088 Uiso 1 1 calc R
C3 C 0.3132(6) 1.0722(8) 0.7538(3) 0.0635(15) Uani 1 1 d .
H3 H 0.3582 1.2018 0.7722 0.076 Uiso 1 1 calc R
C4 C 0.3486(5) 0.9759(7) 0.6923(2) 0.0471(12) Uani 1 1 d .
C5 C 0.2726(4) 0.7805(6) 0.6666(2) 0.0408(11) Uani 1 1 d .
C6 C 0.4506(5) 1.0583(7) 0.6544(3) 0.0526(13) Uani 1 1 d .
H6 H 0.4976 1.1894 0.6688 0.063 Uiso 1 1 calc R
C7 C 0.4803(5) 0.9493(8) 0.5976(3) 0.0566(13) Uani 1 1 d .
H7 H 0.5520 1.0036 0.5751 0.068 Uiso 1 1 calc R
C8 C 0.4074(5) 0.7564(7) 0.5707(2) 0.0490(12) Uani 1 1 d .
H8 H 0.4303 0.6851 0.5309 0.059 Uiso 1 1 calc R
C9 C 0.3028(5) 0.6745(7) 0.6034(2) 0.0428(11) Uani 1 1 d .
C10 C 0.2011(5) 0.3686(6) 0.5191(2) 0.0422(11) Uani 1 1 d .
C11 C 0.0963(5) 0.1797(6) 0.5116(2) 0.0406(11) Uani 1 1 d .
C12 C 0.0013(5) 0.1406(7) 0.5566(2) 0.0502(12) Uani 1 1 d .
H12 H -0.0004 0.2371 0.5948 0.060 Uiso 1 1 calc R
C13 C 0.0909(5) 0.0356(7) 0.4529(2) 0.0509(12) Uani 1 1 d .
H13 H 0.1505 0.0598 0.4200 0.061 Uiso 1 1 calc R

loop_
_atom_site_aniso_label
_atom_site_aniso_U_11
_atom_site_aniso_U_22
_atom_site_aniso_U_33
_atom_site_aniso_U_23
_atom_site_aniso_U_13
_atom_site_aniso_U_12
O1 0.092(3) 0.070(2) 0.052(2) -0.0153(16) 0.041(2) -0.022(2)
N1 0.056(2) 0.0337(18) 0.0392(19) -0.0043(14) 0.0189(16) -0.0087(15)
N2 0.062(2) 0.057(2) 0.049(2) -0.0143(17) 0.0271(19) -0.0088(18)
C1 0.074(4) 0.089(4) 0.057(3) -0.024(3) 0.031(3) -0.008(3)
C2 0.075(4) 0.078(4) 0.067(3) -0.029(3) 0.019(3) 0.014(3)
C3 0.060(3) 0.050(3) 0.074(3) -0.021(2) 0.005(3) 0.001(2)
C4 0.047(2) 0.043(2) 0.046(2) -0.0024(19) 0.004(2) 0.0060(19)
C5 0.038(2) 0.042(2) 0.040(2) -0.0017(17) 0.0064(17) 0.0010(17)
C6 0.056(3) 0.041(2) 0.053(3) -0.0025(19) 0.001(2) -0.013(2)
C7 0.053(3) 0.056(3) 0.059(3) 0.010(2) 0.012(2) -0.011(2)
C8 0.049(3) 0.059(3) 0.041(2) 0.000(2) 0.016(2) -0.002(2)
C9 0.043(2) 0.046(2) 0.037(2) 0.0026(18) 0.0077(18) 0.0063(19)
C10 0.050(2) 0.043(2) 0.037(2) 0.0007(18) 0.0184(18) 0.0045(19)
C11 0.046(2) 0.039(2) 0.038(2) 0.0011(16) 0.0129(18) 0.0060(18)
C12 0.064(3) 0.052(3) 0.041(2) -0.014(2) 0.025(2) -0.003(2)
C13 0.063(3) 0.055(3) 0.040(2) -0.0077(19) 0.022(2) -0.009(2)

loop_
_atom_type_symbol
_atom_type_description
_atom_type_scat_dispersion_real
_atom_type_scat_dispersion_imag
_atom_type_scat_source
C C 0.0033 0.0016 'International Tables Vol C Tables 4.2.6.8 and 6.1.1.4'
H H 0.0000 0.0000 'International Tables Vol C Tables 4.2.6.8 and 6.1.1.4'
N N 0.0061 0.0033 'International Tables Vol C Tables 4.2.6.8 and 6.1.1.4'
O O 0.0106 0.0060 'International Tables Vol C Tables 4.2.6.8 and 6.1.1.4'

loop_
_geom_angle_atom_site_label_1
_geom_angle_atom_site_label_2
_geom_angle_atom_site_label_3
_geom_angle
_geom_angle_site_symmetry_1
C10 N1 C9 127.9(4) .
C10 N1 H14 116.0 .
C9 N1 H14 116.0 .
C1 N2 C5 116.6(4) .
N2 C1 C2 125.1(5) .
N2 C1 H1 117.4 .
C2 C1 H1 117.4 .
C3 C2 C1 118.4(5) .
C3 C2 H2 120.8 .
C1 C2 H2 120.8 .
C2 C3 C4 120.6(5) .
C2 C3 H3 119.7 .
C4 C3 H3 119.7 .
C3 C4 C6 125.2(4) .
C3 C4 C5 116.2(4) .
C6 C4 C5 118.6(4) .
N2 C5 C4 123.1(4) .
N2 C5 C9 117.9(4) .
C4 C5 C9 119.0(4) .
C7 C6 C4 120.3(4) .
C7 C6 H6 119.8 .
C4 C6 H6 119.8 .
C6 C7 C8 122.5(5) .
C6 C7 H7 118.7 .
C8 C7 H7 118.7 .
C9 C8 C7 119.4(4) .
C9 C8 H8 120.3 .
C7 C8 H8 120.3 .
C8 C9 N1 126.6(4) .
C8 C9 C5 120.0(4) .
N1 C9 C5 113.4(4) .
O1 C10 N1 123.9(4) .
O1 C10 C11 121.0(4) .
N1 C10 C11 115.1(3) .
C12 C11 C13 117.2(4) .
C12 C11 C10 125.1(4) .
C13 C11 C10 117.7(4) .
C13 C12 C11 122.2(4) 3_556
C13 C12 H12 118.9 3_556
C11 C12 H12 118.9 .
C12 C13 C11 120.6(4) 3_556
C12 C13 H13 119.7 3_556
C11 C13 H13 119.7 .

loop_
_geom_bond_atom_site_label_1
_geom_bond_atom_site_label_2
_geom_bond_distance
_geom_bond_site_symmetry_2
O1 C10 1.205(5) .
N1 C10 1.352(5) .
N1 C9 1.411(5) .
N1 H14 0.8600 .
N2 C1 1.309(6) .
N2 C5 1.365(5) .
C1 C2 1.387(8) .
C1 H1 0.9300 .
C2 C3 1.357(8) .
C2 H2 0.9300 .
C3 C4 1.398(7) .
C3 H3 0.9300 .
C4 C6 1.405(7) .
C4 C5 1.422(6) .
C5 C9 1.432(6) .
C6 C7 1.338(7) .
C6 H6 0.9300 .
C7 C8 1.402(7) .
C7 H7 0.9300 .
C8 C9 1.360(6) .
C8 H8 0.9300 .
C10 C11 1.502(6) .
C11 C12 1.375(6) .
C11 C13 1.401(6) .
C12 C13 1.369(6) 3_556
C12 H12 0.9300 .
C13 C12 1.369(6) 3_556
C13 H13 0.9300 .

loop_
_geom_torsion_atom_site_label_1
_geom_torsion_atom_site_label_2
_geom_torsion_atom_site_label_3
_geom_torsion_atom_site_label_4
_geom_torsion
_geom_torsion_site_symmetry_4
C5 N2 C1 C2 -0.1(8) .
N2 C1 C2 C3 0.1(9) .
C1 C2 C3 C4 -0.7(8) .
C2 C3 C4 C6 -179.5(5) .
C2 C3 C4 C5 1.3(7) .
C1 N2 C5 C4 0.8(7) .
C1 N2 C5 C9 180.0(4) .
C3 C4 C5 N2 -1.4(6) .
C6 C4 C5 N2 179.4(4) .
C3 C4 C5 C9 179.5(4) .
C6 C4 C5 C9 0.2(6) .
C3 C4 C6 C7 177.7(4) .
C5 C4 C6 C7 -3.1(7) .
C4 C6 C7 C8 3.3(7) .
C6 C7 C8 C9 -0.4(7) .
C7 C8 C9 N1 178.7(4) .
C7 C8 C9 C5 -2.6(6) .
C10 N1 C9 C8 -12.7(7) .
C10 N1 C9 C5 168.5(4) .
N2 C5 C9 C8 -176.6(4) .
C4 C5 C9 C8 2.6(6) .
N2 C5 C9 N1 2.3(5) .
C4 C5 C9 N1 -178.5(3) .
C9 N1 C10 O1 5.0(7) .
C9 N1 C10 C11 -177.4(3) .
O1 C10 C11 C12 -171.3(4) .
N1 C10 C11 C12 11.0(6) .
O1 C10 C11 C13 6.5(6) .
N1 C10 C11 C13 -171.2(4) .
C13 C11 C12 C13 2.6(8) 3_556
C10 C11 C12 C13 -179.6(4) 3_556
C12 C11 C13 C12 -2.6(7) 3_556
C10 C11 C13 C12 179.5(4) 3_556
